data_7232087
loop_
_publ_author_name
'Bristow, Jonathan C.'
'Addicoat, Matthew A.'
'Wallis, John D.'

_publ_section_title
;
 O(&#x2212;)&#x22EF;C interactions and bond formation in 1-naphtholate
 anions with peri-located electrophilic carbon centres
;
_journal_issue 6
_journal_name_full CrystEngComm
_journal_page_first 1009
_journal_paper_doi 10.1039/C8CE01872C
_journal_volume 21
_journal_year 2019
_chemical_formula_moiety 'C16 H18 O2'
_chemical_formula_sum 'C16 H18 O2'
_chemical_formula_weight 242.30
_chemical_melting_point 382.0(10)
_chemical_name_systematic
;
 3-(tert-butyl)-2-methyl-2H-naphtho[1,8-bc]furan-2-ol
;
_space_group_crystal_system monoclinic
_space_group_IT_number 14
_space_group_name_Hall '-P 2ybc'
_space_group_name_H-M_alt 'P 1 21/c 1'
_symmetry_space_group_name_Hall '-P 2ybc'
_symmetry_space_group_name_H-M 'P 1 21/c 1'
_atom_sites_solution_hydrogens mixed
_audit_creation_method SHELXL-2016/6
_audit_update_record
;
2018-06-14 deposited with the CCDC.
2019-01-08 downloaded from the CCDC.
;
_cell_angle_alpha 90
_cell_angle_beta 112.446(5)
_cell_angle_gamma 90
_cell_formula_units_Z 8
_cell_length_a 12.4248(5)
_cell_length_b 22.9673(7)
_cell_length_c 9.8566(4)
_cell_measurement_reflns_used 2904
_cell_measurement_temperature 110(2)
_cell_measurement_theta_max 28.6540
_cell_measurement_theta_min 3.8280
_cell_volume 2599.63(19)
_computing_cell_refinement 'CrysAlisPro 1.171.38.43f (Rigaku OD, 2015)'
_computing_data_collection 'CrysAlisPro 1.171.38.43f (Rigaku OD, 2015)'
_computing_data_reduction 'CrysAlisPro 1.171.38.43f (Rigaku OD, 2015)'
_computing_structure_refinement 'SHELXL-2016/6 (Sheldrick, 2016)'
_computing_structure_solution SHELXS-2016
_diffrn_ambient_temperature 110(2)
_diffrn_detector 'CCD plate'
_diffrn_detector_area_resol_mean 15.9832
_diffrn_detector_type Sapphire3
_diffrn_measured_fraction_theta_full 0.961
_diffrn_measured_fraction_theta_max 0.769
_diffrn_measurement_device 'four-circle diffractometer'
_diffrn_measurement_device_type 'Xcalibur, Sapphire3, Gemini'
_diffrn_radiation_monochromator graphite
_diffrn_radiation_probe x-ray
_diffrn_radiation_type MoK\a
_diffrn_radiation_wavelength 0.71073
_diffrn_reflns_av_R_equivalents 0.0255
_diffrn_reflns_av_unetI/netI 0.0498
_diffrn_reflns_Laue_measured_fraction_full 0.961
_diffrn_reflns_Laue_measured_fraction_max 0.769
_diffrn_reflns_limit_h_max 16
_diffrn_reflns_limit_h_min -10
_diffrn_reflns_limit_k_max 31
_diffrn_reflns_limit_k_min -18
_diffrn_reflns_limit_l_max 12
_diffrn_reflns_limit_l_min -13
_diffrn_reflns_number 7739
_diffrn_reflns_point_group_measured_fraction_full 0.961
_diffrn_reflns_point_group_measured_fraction_max 0.769
_diffrn_reflns_theta_full 20.000
_diffrn_reflns_theta_max 29.033
_diffrn_reflns_theta_min 2.854
_diffrn_source 'fine-focus sealed X-ray tube'
_diffrn_source_type 'Enhance (Mo) X-ray Source'
_exptl_absorpt_coefficient_mu 0.080
_exptl_absorpt_correction_T_max 0.999
_exptl_absorpt_correction_T_min 0.961
_exptl_absorpt_correction_type multi-scan
_exptl_absorpt_process_details
;
CrysAlisPro 1.171.38.43f (Rigaku Oxford Diffraction, 2015)
Empirical absorption correction using spherical harmonics,
 implemented in SCALE3 ABSPACK scaling algorithm.
;
_exptl_crystal_colour Pink
_exptl_crystal_density_diffrn 1.238
_exptl_crystal_description Block
_exptl_crystal_F_000 1040
_exptl_crystal_recrystallization_method 'Re-crystallisation from solvent: acetone'
_exptl_crystal_size_max 0.237
_exptl_crystal_size_mid 0.186
_exptl_crystal_size_min 0.173
_refine_diff_density_max 0.267
_refine_diff_density_min -0.228
_refine_diff_density_rms 0.044
_refine_ls_extinction_method none
_refine_ls_goodness_of_fit_ref 1.053
_refine_ls_hydrogen_treatment mixed
_refine_ls_matrix_type full
_refine_ls_number_parameters 372
_refine_ls_number_reflns 5334
_refine_ls_number_restraints 12
_refine_ls_restrained_S_all 1.052
_refine_ls_R_factor_all 0.0832
_refine_ls_R_factor_gt 0.0611
_refine_ls_shift/su_max 0.000
_refine_ls_shift/su_mean 0.000
_refine_ls_structure_factor_coef Fsqd
_refine_ls_weighting_details 'w=1/[\s^2^(Fo^2^)+(0.0630P)^2^+0.9590P] where P=(Fo^2^+2Fc^2^)/3'
_refine_ls_weighting_scheme calc
_refine_ls_wR_factor_gt 0.1344
_refine_ls_wR_factor_ref 0.1450
_reflns_Friedel_coverage 0.000
_reflns_number_gt 4107
_reflns_number_total 5334
_reflns_threshold_expression 'I > 2\s(I)'
_cod_data_source_file c8ce01872c2.cif
_cod_data_source_block JB025
_cod_depositor_comments
;
The following automatic conversions were performed:

'_chemical_melting_point' value '381-383' was changed to '382.0(10)'
- the average value was taken and precision was estimated.

Automatic conversion script
Id: cif_fix_values 4973 2017-02-22 13:04:09Z antanas 

 Adding full bibliography for 7232086--7232099.cif.
;
_cod_database_code 7232087
_shelx_space_group_comment
;
The symmetry employed for this shelxl refinement is uniquely defined
by the following loop, which should always be used as a source of
symmetry information in preference to the above space-group names.
They are only intended as comments.
;

loop_
_space_group_symop_operation_xyz
'x, y, z'
'-x, y+1/2, -z+1/2'
'-x, -y, -z'
'x, -y-1/2, z-1/2'

loop_
_atom_site_label
_atom_site_type_symbol
_atom_site_fract_x
_atom_site_fract_y
_atom_site_fract_z
_atom_site_U_iso_or_equiv
_atom_site_adp_type
_atom_site_occupancy
_atom_site_site_symmetry_order
_atom_site_calc_flag
_atom_site_refinement_flags_posn
_atom_site_refinement_flags_adp
_atom_site_refinement_flags_occupancy
_atom_site_disorder_assembly
_atom_site_disorder_group
O1 O -0.02274(12) 0.43205(6) 0.63779(16) 0.0297(3) Uani 1 1 d . . . . .
O2 O -0.00160(13) 0.43010(7) 0.88237(16) 0.0292(4) Uani 1 1 d . . . . .
O3 O -0.33499(12) 0.51864(6) 0.95137(15) 0.0267(3) Uani 1 1 d . . . . .
O4 O -0.16724(12) 0.50657(6) 0.90686(16) 0.0254(3) Uani 1 1 d . . . . .
C1 C -0.12728(17) 0.42806(9) 0.5212(2) 0.0239(4) Uani 1 1 d . . . . .
C2 C -0.15962(19) 0.45436(9) 0.3872(2) 0.0299(5) Uani 1 1 d . . . . .
H2 H -0.107911 0.478929 0.363246 0.036 Uiso 1 1 calc R U . . .
C3 C -0.27387(19) 0.44314(9) 0.2859(2) 0.0307(5) Uani 1 1 d . . . . .
H3 H -0.297538 0.459538 0.190464 0.037 Uiso 1 1 calc R U . . .
C4 C -0.35222(18) 0.40984(9) 0.3185(2) 0.0279(5) Uani 1 1 d . . . . .
H4 H -0.428565 0.404146 0.247099 0.033 Uiso 1 1 calc R U . . .
C5 C -0.31899(17) 0.38377(8) 0.4595(2) 0.0225(4) Uani 1 1 d . . . . .
C6 C -0.38602(18) 0.35019(9) 0.5179(2) 0.0268(5) Uani 1 1 d . . . . .
H6 H -0.465333 0.342181 0.459624 0.032 Uiso 1 1 calc R U . . .
C7 C -0.33738(18) 0.32904(9) 0.6580(2) 0.0258(5) Uani 1 1 d . . . . .
H7 H -0.386240 0.307064 0.693067 0.031 Uiso 1 1 calc R U . . .
C8 C -0.21873(18) 0.33730(8) 0.7566(2) 0.0229(4) Uani 1 1 d . . . . .
C9 C -0.15162(16) 0.37042(8) 0.7002(2) 0.0201(4) Uani 1 1 d . . . . .
C10 C -0.20360(16) 0.39249(8) 0.5571(2) 0.0199(4) Uani 1 1 d . . . . .
C11 C -0.18166(14) 0.31125(6) 0.91215(17) 0.0298(5) Uani 1 1 d D . . . .
C12 C -0.2524(2) 0.25657(9) 0.9111(3) 0.0504(9) Uani 0.819 1 d D . P A 1
H12A H -0.245648 0.228745 0.839349 0.076 Uiso 0.819 1 calc R U P A 1
H12B H -0.334330 0.267142 0.884309 0.076 Uiso 0.819 1 calc R U P A 1
H12C H -0.222407 0.238814 1.008894 0.076 Uiso 0.819 1 calc R U P A 1
C12A C -0.2847(6) 0.2980(5) 0.9560(11) 0.074(5) Uani 0.181 1 d D . P A 2
H12D H -0.256249 0.279881 1.053382 0.111 Uiso 0.181 1 calc R U P A 2
H12E H -0.338421 0.271319 0.884226 0.111 Uiso 0.181 1 calc R U P A 2
H12F H -0.325443 0.334269 0.958421 0.111 Uiso 0.181 1 calc R U P A 2
C13 C -0.05229(15) 0.29557(11) 0.9810(3) 0.0386(7) Uani 0.819 1 d D . P A 1
H13A H -0.035977 0.275373 1.074308 0.058 Uiso 0.819 1 calc R U P A 1
H13B H -0.005531 0.331195 0.998494 0.058 Uiso 0.819 1 calc R U P A 1
H13C H -0.032514 0.270081 0.914132 0.058 Uiso 0.819 1 calc R U P A 1
H2A H -0.059(2) 0.4511(12) 0.872(3) 0.053(9) Uiso 1 1 d . . . . .
H4A H -0.121(3) 0.5298(13) 0.981(4) 0.069(9) Uiso 1 1 d . . . . .
C13A C -0.1247(8) 0.2535(2) 0.8996(11) 0.050(4) Uani 0.181 1 d D . P A 2
H13D H -0.060114 0.261011 0.868035 0.075 Uiso 0.181 1 calc R U P A 2
H13E H -0.182401 0.228520 0.827381 0.075 Uiso 0.181 1 calc R U P A 2
H13F H -0.095038 0.234020 0.995275 0.075 Uiso 0.181 1 calc R U P A 2
C14 C -0.2064(2) 0.35674(9) 1.0103(3) 0.0349(6) Uani 0.819 1 d D . P A 1
H14A H -0.187639 0.340408 1.108509 0.052 Uiso 0.819 1 calc R U P A 1
H14B H -0.288938 0.367544 0.967916 0.052 Uiso 0.819 1 calc R U P A 1
H14C H -0.158485 0.391348 1.017099 0.052 Uiso 0.819 1 calc R U P A 1
C14A C -0.0928(6) 0.3471(3) 1.0347(8) 0.044(4) Uani 0.181 1 d D . P A 2
H14D H -0.121887 0.386933 1.032048 0.067 Uiso 0.181 1 calc R U P A 2
H14E H -0.018799 0.348013 1.020738 0.067 Uiso 0.181 1 calc R U P A 2
H14F H -0.080607 0.329410 1.129904 0.067 Uiso 0.181 1 calc R U P A 2
C15 C -0.02547(17) 0.39469(8) 0.7588(2) 0.0226(4) Uani 1 1 d . . . . .
C16 C 0.07551(18) 0.35331(10) 0.7865(2) 0.0313(5) Uani 1 1 d . . . . .
H16A H 0.145144 0.375489 0.794810 0.047 Uiso 1 1 calc R U . . .
H16B H 0.056414 0.325762 0.704684 0.047 Uiso 1 1 calc R U . . .
H16C H 0.090370 0.331890 0.877847 0.047 Uiso 1 1 calc R U . . .
C17 C -0.37120(16) 0.57066(9) 0.9849(2) 0.0240(4) Uani 1 1 d . . . . .
C18 C -0.42863(18) 0.58056(10) 1.0763(2) 0.0310(5) Uani 1 1 d . . . . .
H18 H -0.446795 0.549862 1.128551 0.037 Uiso 1 1 calc R U . . .
C19 C -0.45967(19) 0.63900(11) 1.0890(2) 0.0364(6) Uani 1 1 d . . . . .
H19 H -0.498817 0.647265 1.152826 0.044 Uiso 1 1 calc R U . . .
C20 C -0.43622(19) 0.68425(10) 1.0140(3) 0.0352(5) Uani 1 1 d . . . . .
H20 H -0.460078 0.722617 1.025397 0.042 Uiso 1 1 calc R U . . .
C21 C -0.37646(18) 0.67385(9) 0.9195(2) 0.0282(5) Uani 1 1 d . . . . .
C22 C -0.34452(19) 0.71301(9) 0.8315(3) 0.0334(5) Uani 1 1 d . . . . .
H22 H -0.362824 0.753166 0.831657 0.040 Uiso 1 1 calc R U . . .
C23 C -0.28723(19) 0.69377(9) 0.7454(2) 0.0311(5) Uani 1 1 d . . . . .
H23 H -0.266190 0.722061 0.689630 0.037 Uiso 1 1 calc R U . . .
C24 C -0.25663(17) 0.63453(9) 0.7329(2) 0.0249(4) Uani 1 1 d . . . . .
C25 C -0.28786(16) 0.59520(8) 0.8193(2) 0.0210(4) Uani 1 1 d . . . . .
C26 C -0.34461(16) 0.61593(9) 0.9086(2) 0.0227(4) Uani 1 1 d . . . . .
C27 C -0.20163(19) 0.62072(10) 0.6206(2) 0.0310(5) Uani 1 1 d . . . . .
C28 C -0.1337(2) 0.67332(11) 0.5962(3) 0.0450(6) Uani 1 1 d . . . . .
H28A H -0.076881 0.686632 0.690957 0.067 Uiso 1 1 calc R U . . .
H28B H -0.188148 0.704978 0.549488 0.067 Uiso 1 1 calc R U . . .
H28C H -0.092968 0.661742 0.532727 0.067 Uiso 1 1 calc R U . . .
C29 C -0.3002(2) 0.60643(11) 0.4736(2) 0.0387(6) Uani 1 1 d . . . . .
H29A H -0.267230 0.597932 0.399962 0.058 Uiso 1 1 calc R U . . .
H29B H -0.353047 0.639813 0.441370 0.058 Uiso 1 1 calc R U . . .
H29C H -0.343389 0.572407 0.485580 0.058 Uiso 1 1 calc R U . . .
C30 C -0.1153(2) 0.57017(10) 0.6671(3) 0.0363(5) Uani 1 1 d . . . . .
H30A H -0.053616 0.578978 0.762413 0.054 Uiso 1 1 calc R U . . .
H30B H -0.080863 0.564534 0.593669 0.054 Uiso 1 1 calc R U . . .
H30C H -0.155957 0.534584 0.675156 0.054 Uiso 1 1 calc R U . . .
C31 C -0.28036(17) 0.52826(8) 0.8430(2) 0.0222(4) Uani 1 1 d . . . . .
C32 C -0.35015(18) 0.49162(9) 0.7121(2) 0.0277(5) Uani 1 1 d . . . . .
H32A H -0.315702 0.494146 0.637900 0.042 Uiso 1 1 calc R U . . .
H32B H -0.430539 0.505884 0.670454 0.042 Uiso 1 1 calc R U . . .
H32C H -0.349595 0.451006 0.742820 0.042 Uiso 1 1 calc R U . . .

loop_
_atom_site_aniso_label
_atom_site_aniso_U_11
_atom_site_aniso_U_22
_atom_site_aniso_U_33
_atom_site_aniso_U_23
_atom_site_aniso_U_13
_atom_site_aniso_U_12
O1 0.0210(7) 0.0371(8) 0.0240(8) 0.0065(7) 0.0006(6) -0.0076(6)
O2 0.0213(8) 0.0318(8) 0.0261(8) -0.0104(7) -0.0004(6) 0.0000(7)
O3 0.0304(8) 0.0258(7) 0.0234(8) 0.0023(6) 0.0096(6) -0.0024(6)
O4 0.0215(7) 0.0254(7) 0.0220(8) -0.0023(6) -0.0001(6) 0.0018(6)
C1 0.0194(10) 0.0285(10) 0.0204(10) -0.0003(9) 0.0039(8) -0.0016(8)
C2 0.0300(11) 0.0338(11) 0.0267(12) 0.0056(10) 0.0117(10) -0.0016(9)
C3 0.0334(12) 0.0370(12) 0.0174(11) 0.0058(9) 0.0046(9) 0.0053(10)
C4 0.0223(10) 0.0343(11) 0.0182(10) -0.0018(9) -0.0020(8) 0.0016(9)
C5 0.0220(10) 0.0238(9) 0.0179(10) -0.0036(8) 0.0033(8) 0.0001(8)
C6 0.0208(10) 0.0296(10) 0.0269(11) -0.0060(9) 0.0057(9) -0.0047(8)
C7 0.0274(11) 0.0249(10) 0.0279(12) -0.0039(9) 0.0137(9) -0.0068(9)
C8 0.0300(11) 0.0197(9) 0.0180(10) -0.0022(8) 0.0080(9) -0.0008(8)
C9 0.0212(9) 0.0198(9) 0.0158(10) -0.0027(8) 0.0033(8) -0.0006(7)
C10 0.0225(10) 0.0196(8) 0.0155(10) -0.0021(8) 0.0050(8) -0.0001(8)
C11 0.0390(12) 0.0300(11) 0.0211(12) 0.0049(9) 0.0123(10) -0.0016(10)
C12 0.075(2) 0.0378(16) 0.0324(19) 0.0098(15) 0.0143(17) -0.0197(17)
C12A 0.099(15) 0.089(13) 0.022(8) 0.022(9) 0.010(9) -0.008(12)
C13 0.0465(17) 0.0449(16) 0.0247(15) 0.0136(13) 0.0140(13) 0.0141(14)
C13A 0.077(11) 0.035(7) 0.026(8) 0.015(6) 0.005(7) 0.004(7)
C14 0.0415(16) 0.0433(15) 0.0207(14) 0.0008(13) 0.0129(13) 0.0001(13)
C14A 0.059(9) 0.048(8) 0.019(7) 0.013(6) 0.007(6) 0.025(7)
C15 0.0226(10) 0.0244(9) 0.0169(10) -0.0002(8) 0.0030(8) -0.0022(8)
C16 0.0257(11) 0.0349(11) 0.0283(12) -0.0043(10) 0.0048(9) 0.0021(9)
C17 0.0186(10) 0.0303(10) 0.0161(10) -0.0019(9) -0.0011(8) -0.0021(8)
C18 0.0247(11) 0.0475(13) 0.0179(10) 0.0015(10) 0.0047(9) -0.0011(10)
C19 0.0278(11) 0.0582(15) 0.0212(11) -0.0084(11) 0.0072(10) 0.0056(11)
C20 0.0296(12) 0.0392(12) 0.0299(13) -0.0121(11) 0.0037(10) 0.0052(10)
C21 0.0233(10) 0.0295(10) 0.0233(11) -0.0064(9) -0.0007(9) 0.0005(9)
C22 0.0342(12) 0.0213(10) 0.0342(13) -0.0036(10) 0.0013(10) 0.0004(9)
C23 0.0325(12) 0.0266(10) 0.0293(13) 0.0057(9) 0.0064(10) -0.0049(9)
C24 0.0193(10) 0.0293(10) 0.0204(11) -0.0001(9) 0.0011(8) -0.0046(8)
C25 0.0181(9) 0.0226(9) 0.0171(10) -0.0016(8) 0.0010(8) -0.0005(8)
C26 0.0169(9) 0.0299(10) 0.0139(10) -0.0026(8) -0.0024(8) -0.0029(8)
C27 0.0314(11) 0.0399(12) 0.0207(11) 0.0039(10) 0.0089(9) -0.0040(10)
C28 0.0456(15) 0.0555(15) 0.0371(14) 0.0084(13) 0.0195(12) -0.0102(13)
C29 0.0405(13) 0.0524(14) 0.0209(12) 0.0025(11) 0.0092(10) -0.0031(12)
C30 0.0317(12) 0.0496(14) 0.0303(13) -0.0003(11) 0.0151(10) 0.0014(11)
C31 0.0214(10) 0.0245(9) 0.0176(10) 0.0014(8) 0.0039(8) -0.0013(8)
C32 0.0275(11) 0.0248(10) 0.0253(11) -0.0033(9) 0.0038(9) -0.0007(8)

loop_
_atom_type_symbol
_atom_type_description
_atom_type_scat_dispersion_real
_atom_type_scat_dispersion_imag
_atom_type_scat_source
C C 0.0033 0.0016 'International Tables Vol C Tables 4.2.6.8 and 6.1.1.4'
H H 0.0000 0.0000 'International Tables Vol C Tables 4.2.6.8 and 6.1.1.4'
O O 0.0106 0.0060 'International Tables Vol C Tables 4.2.6.8 and 6.1.1.4'

loop_
_geom_angle_atom_site_label_1
_geom_angle_atom_site_label_2
_geom_angle_atom_site_label_3
_geom_angle
C1 O1 C15 109.33(14)
C15 O2 H2A 110(2)
C17 O3 C31 109.17(14)
C31 O4 H4A 111.7(19)
C2 C1 O1 128.04(18)
C2 C1 C10 121.76(19)
O1 C1 C10 110.18(17)
C1 C2 C3 116.59(19)
C1 C2 H2 121.7
C3 C2 H2 121.7
C4 C3 C2 123.3(2)
C4 C3 H3 118.4
C2 C3 H3 118.4
C3 C4 C5 119.82(19)
C3 C4 H4 120.1
C5 C4 H4 120.1
C10 C5 C6 114.02(18)
C10 C5 C4 116.69(17)
C6 C5 C4 129.28(19)
C7 C6 C5 120.30(19)
C7 C6 H6 119.9
C5 C6 H6 119.9
C6 C7 C8 125.44(18)
C6 C7 H7 117.3
C8 C7 H7 117.3
C9 C8 C7 114.81(18)
C9 C8 C11 127.70(17)
C7 C8 C11 117.43(16)
C8 C9 C10 118.88(17)
C8 C9 C15 136.20(18)
C10 C9 C15 104.83(16)
C1 C10 C9 111.71(17)
C1 C10 C5 121.69(18)
C9 C10 C5 126.54(18)
C14A C11 C12A 108.30(10)
C14A C11 C13A 108.29(10)
C12A C11 C13A 108.25(10)
C13 C11 C12 108.24(9)
C13 C11 C14 108.11(9)
C12 C11 C14 108.11(9)
C14A C11 C8 115.3(4)
C12A C11 C8 113.2(4)
C13 C11 C8 113.33(15)
C13A C11 C8 103.1(4)
C12 C11 C8 111.01(16)
C14 C11 C8 107.89(14)
C11 C12 H12A 109.5
C11 C12 H12B 109.5
H12A C12 H12B 109.5
C11 C12 H12C 109.5
H12A C12 H12C 109.5
H12B C12 H12C 109.5
C11 C12A H12D 109.5
C11 C12A H12E 109.5
H12D C12A H12E 109.5
C11 C12A H12F 109.5
H12D C12A H12F 109.5
H12E C12A H12F 109.5
C11 C13 H13A 109.5
C11 C13 H13B 109.5
H13A C13 H13B 109.5
C11 C13 H13C 109.5
H13A C13 H13C 109.5
H13B C13 H13C 109.5
C11 C13A H13D 109.5
C11 C13A H13E 109.5
H13D C13A H13E 109.5
C11 C13A H13F 109.5
H13D C13A H13F 109.5
H13E C13A H13F 109.5
C11 C14 H14A 109.5
C11 C14 H14B 109.5
H14A C14 H14B 109.5
C11 C14 H14C 109.5
H14A C14 H14C 109.5
H14B C14 H14C 109.5
C11 C14A H14D 109.5
C11 C14A H14E 109.5
H14D C14A H14E 109.5
C11 C14A H14F 109.5
H14D C14A H14F 109.5
H14E C14A H14F 109.5
O2 C15 O1 107.57(15)
O2 C15 C16 108.81(17)
O1 C15 C16 103.71(15)
O2 C15 C9 112.38(15)
O1 C15 C9 103.84(15)
C16 C15 C9 119.44(16)
C15 C16 H16A 109.5
C15 C16 H16B 109.5
H16A C16 H16B 109.5
C15 C16 H16C 109.5
H16A C16 H16C 109.5
H16B C16 H16C 109.5
O3 C17 C18 127.66(19)
O3 C17 C26 110.79(16)
C18 C17 C26 121.5(2)
C17 C18 C19 116.4(2)
C17 C18 H18 121.8
C19 C18 H18 121.8
C20 C19 C18 123.4(2)
C20 C19 H19 118.3
C18 C19 H19 118.3
C19 C20 C21 120.0(2)
C19 C20 H20 120.0
C21 C20 H20 120.0
C26 C21 C22 113.82(19)
C26 C21 C20 116.4(2)
C22 C21 C20 129.8(2)
C23 C22 C21 120.68(19)
C23 C22 H22 119.7
C21 C22 H22 119.7
C22 C23 C24 125.3(2)
C22 C23 H23 117.4
C24 C23 H23 117.4
C25 C24 C23 114.71(18)
C25 C24 C27 127.54(18)
C23 C24 C27 117.62(18)
C24 C25 C26 119.13(18)
C24 C25 C31 135.91(17)
C26 C25 C31 104.92(16)
C17 C26 C21 122.21(19)
C17 C26 C25 111.36(17)
C21 C26 C25 126.39(19)
C30 C27 C29 109.69(19)
C30 C27 C24 113.24(17)
C29 C27 C24 108.03(17)
C30 C27 C28 106.16(18)
C29 C27 C28 107.89(18)
C24 C27 C28 111.70(18)
C27 C28 H28A 109.5
C27 C28 H28B 109.5
H28A C28 H28B 109.5
C27 C28 H28C 109.5
H28A C28 H28C 109.5
H28B C28 H28C 109.5
C27 C29 H29A 109.5
C27 C29 H29B 109.5
H29A C29 H29B 109.5
C27 C29 H29C 109.5
H29A C29 H29C 109.5
H29B C29 H29C 109.5
C27 C30 H30A 109.5
C27 C30 H30B 109.5
H30A C30 H30B 109.5
C27 C30 H30C 109.5
H30A C30 H30C 109.5
H30B C30 H30C 109.5
O4 C31 O3 106.29(15)
O4 C31 C32 109.79(16)
O3 C31 C32 105.14(15)
O4 C31 C25 114.45(16)
O3 C31 C25 103.74(15)
C32 C31 C25 116.29(16)
C31 C32 H32A 109.5
C31 C32 H32B 109.5
H32A C32 H32B 109.5
C31 C32 H32C 109.5
H32A C32 H32C 109.5
H32B C32 H32C 109.5

loop_
_geom_bond_atom_site_label_1
_geom_bond_atom_site_label_2
_geom_bond_distance
O1 C1 1.370(2)
O1 C15 1.480(2)
O2 C15 1.399(2)
O2 H2A 0.83(3)
O3 C17 1.361(2)
O3 C31 1.485(2)
O4 C31 1.394(2)
O4 H4A 0.91(3)
C1 C2 1.366(3)
C1 C10 1.396(3)
C2 C3 1.413(3)
C2 H2 0.9500
C3 C4 1.369(3)
C3 H3 0.9500
C4 C5 1.422(3)
C4 H4 0.9500
C5 C10 1.403(3)
C5 C6 1.409(3)
C6 C7 1.368(3)
C6 H6 0.9500
C7 C8 1.435(3)
C7 H7 0.9500
C8 C9 1.391(3)
C8 C11 1.544(2)
C9 C10 1.403(3)
C9 C15 1.552(3)
C11 C14A 1.5296(10)
C11 C12A 1.5300(10)
C11 C13 1.5300(10)
C11 C13A 1.5305(10)
C11 C12 1.5303(10)
C11 C14 1.5324(10)
C12 H12A 0.9800
C12 H12B 0.9800
C12 H12C 0.9800
C12A H12D 0.9800
C12A H12E 0.9800
C12A H12F 0.9800
C13 H13A 0.9800
C13 H13B 0.9800
C13 H13C 0.9800
C13A H13D 0.9800
C13A H13E 0.9800
C13A H13F 0.9800
C14 H14A 0.9800
C14 H14B 0.9800
C14 H14C 0.9800
C14A H14D 0.9800
C14A H14E 0.9800
C14A H14F 0.9800
C15 C16 1.513(3)
C16 H16A 0.9800
C16 H16B 0.9800
C16 H16C 0.9800
C17 C18 1.365(3)
C17 C26 1.395(3)
C18 C19 1.415(3)
C18 H18 0.9500
C19 C20 1.369(3)
C19 H19 0.9500
C20 C21 1.415(3)
C20 H20 0.9500
C21 C26 1.404(3)
C21 C22 1.408(3)
C22 C23 1.372(3)
C22 H22 0.9500
C23 C24 1.431(3)
C23 H23 0.9500
C24 C25 1.395(3)
C24 C27 1.539(3)
C25 C26 1.404(3)
C25 C31 1.552(3)
C27 C30 1.528(3)
C27 C29 1.534(3)
C27 C28 1.544(3)
C28 H28A 0.9800
C28 H28B 0.9800
C28 H28C 0.9800
C29 H29A 0.9800
C29 H29B 0.9800
C29 H29C 0.9800
C30 H30A 0.9800
C30 H30B 0.9800
C30 H30C 0.9800
C31 C32 1.506(3)
C32 H32A 0.9800
C32 H32B 0.9800
C32 H32C 0.9800

loop_
_geom_hbond_atom_site_label_D
_geom_hbond_atom_site_label_H
_geom_hbond_atom_site_label_A
_geom_hbond_distance_DH
_geom_hbond_distance_HA
_geom_hbond_distance_DA
_geom_hbond_angle_DHA
_geom_hbond_site_symmetry_A
O2 H2A O4 0.84(3) 1.97(3) 2.785(2) 164(3) .
O4 H4A O2 0.90(3) 1.86(3) 2.740(2) 165(3) 3_567
O2 H2A O4 0.84(3) 1.97(3) 2.785(2) 164(3) .
O4 H4A O2 0.90(3) 1.86(3) 2.740(2) 165(3) 3_567

loop_
_geom_torsion_atom_site_label_1
_geom_torsion_atom_site_label_2
_geom_torsion_atom_site_label_3
_geom_torsion_atom_site_label_4
_geom_torsion
C15 O1 C1 C2 -178.2(2)
C15 O1 C1 C10 2.8(2)
O1 C1 C2 C3 -179.59(19)
C10 C1 C2 C3 -0.7(3)
C1 C2 C3 C4 2.6(3)
C2 C3 C4 C5 -1.1(3)
C3 C4 C5 C10 -2.2(3)
C3 C4 C5 C6 177.2(2)
C10 C5 C6 C7 -0.2(3)
C4 C5 C6 C7 -179.7(2)
C5 C6 C7 C8 -0.8(3)
C6 C7 C8 C9 0.8(3)
C6 C7 C8 C11 178.35(18)
C7 C8 C9 C10 0.3(3)
C11 C8 C9 C10 -176.99(16)
C7 C8 C9 C15 176.17(19)
C11 C8 C9 C15 -1.1(3)
C2 C1 C10 C9 -179.88(19)
O1 C1 C10 C9 -0.9(2)
C2 C1 C10 C5 -2.6(3)
O1 C1 C10 C5 176.40(16)
C8 C9 C10 C1 175.68(17)
C15 C9 C10 C1 -1.4(2)
C8 C9 C10 C5 -1.4(3)
C15 C9 C10 C5 -178.46(18)
C6 C5 C10 C1 -175.47(18)
C4 C5 C10 C1 4.1(3)
C6 C5 C10 C9 1.4(3)
C4 C5 C10 C9 -179.13(18)
C9 C8 C11 C14A 32.6(4)
C7 C8 C11 C14A -144.6(4)
C9 C8 C11 C12A 158.0(5)
C7 C8 C11 C12A -19.2(5)
C9 C8 C11 C13 -30.7(2)
C7 C8 C11 C13 152.12(16)
C9 C8 C11 C13A -85.2(4)
C7 C8 C11 C13A 97.5(4)
C9 C8 C11 C12 -152.73(19)
C7 C8 C11 C12 30.1(2)
C9 C8 C11 C14 89.0(2)
C7 C8 C11 C14 -88.22(18)
C1 O1 C15 O2 -122.79(17)
C1 O1 C15 C16 122.03(17)
C1 O1 C15 C9 -3.50(19)
C8 C9 C15 O2 -57.4(3)
C10 C9 C15 O2 118.84(17)
C8 C9 C15 O1 -173.4(2)
C10 C9 C15 O1 2.88(18)
C8 C9 C15 C16 71.8(3)
C10 C9 C15 C16 -111.91(19)
C31 O3 C17 C18 177.8(2)
C31 O3 C17 C26 -0.6(2)
O3 C17 C18 C19 -178.15(19)
C26 C17 C18 C19 0.1(3)
C17 C18 C19 C20 0.8(3)
C18 C19 C20 C21 -1.0(3)
C19 C20 C21 C26 0.2(3)
C19 C20 C21 C22 179.2(2)
C26 C21 C22 C23 -0.2(3)
C20 C21 C22 C23 -179.3(2)
C21 C22 C23 C24 1.3(3)
C22 C23 C24 C25 -1.1(3)
C22 C23 C24 C27 174.9(2)
C23 C24 C25 C26 0.0(3)
C27 C24 C25 C26 -175.65(19)
C23 C24 C25 C31 177.2(2)
C27 C24 C25 C31 1.6(4)
O3 C17 C26 C21 177.65(18)
C18 C17 C26 C21 -0.9(3)
O3 C17 C26 C25 -0.2(2)
C18 C17 C26 C25 -178.71(19)
C22 C21 C26 C17 -178.48(19)
C20 C21 C26 C17 0.7(3)
C22 C21 C26 C25 -1.0(3)
C20 C21 C26 C25 178.21(19)
C24 C25 C26 C17 178.85(17)
C31 C25 C26 C17 0.8(2)
C24 C25 C26 C21 1.1(3)
C31 C25 C26 C21 -176.90(19)
C25 C24 C27 C30 -36.1(3)
C23 C24 C27 C30 148.4(2)
C25 C24 C27 C29 85.6(3)
C23 C24 C27 C29 -89.9(2)
C25 C24 C27 C28 -155.9(2)
C23 C24 C27 C28 28.6(3)
C17 O3 C31 O4 122.07(16)
C17 O3 C31 C32 -121.54(17)
C17 O3 C31 C25 1.04(19)
C24 C25 C31 O4 66.0(3)
C26 C25 C31 O4 -116.48(18)
C24 C25 C31 O3 -178.6(2)
C26 C25 C31 O3 -1.11(19)
C24 C25 C31 C32 -63.7(3)
C26 C25 C31 C32 113.77(19)
